data_4063507
loop_
_publ_author_name
'Dunina, Valery V.'
'Zykov, Pavel A.'
'Livantsov, Michail V.'
'Glukhov, Ivan V.'
'Kochetkov, Konstantin A.'
'Gloriozov, Igor P.'
'Grishin, Yuri K.'

_publ_section_title
;
 First Optically Active Phosphapalladacycle Bearing a Phosphorus Atom in
 an Axially Chiral Environment
;
_journal_issue 2
_journal_name_full Organometallics
_journal_page_first 425
_journal_page_last 432
_journal_paper_doi 10.1021/om800654r
_journal_volume 28
_journal_year 2009
_chemical_formula_moiety 'C52 H47 Cl O3 P2 Pd, 2(C2 H4 Cl2)'
_chemical_formula_sum 'C56 H55 Cl5 O3 P2 Pd'
_chemical_formula_weight 1121.59
_chemical_name_systematic
; 
 ? 
;
_space_group_IT_number 2
_space_group_name_Hall '-P 1'
_symmetry_cell_setting triclinic
_symmetry_space_group_name_Hall '-P 1'
_symmetry_space_group_name_H-M 'P -1'
_atom_sites_solution_hydrogens geom
_atom_sites_solution_primary direct
_atom_sites_solution_secondary difmap
_audit_creation_method SHELXL-97
_cell_angle_alpha 111.534(2)
_cell_angle_beta 106.222(2)
_cell_angle_gamma 98.2940(10)
_cell_formula_units_Z 2
_cell_length_a 12.9201(7)
_cell_length_b 14.3239(8)
_cell_length_c 16.3593(14)
_cell_measurement_reflns_used 3047
_cell_measurement_temperature 100(2)
_cell_measurement_theta_max 23
_cell_measurement_theta_min 3
_cell_volume 2598.8(3)
_computing_cell_refinement 'APEX2 (Bruker, 2005)'
_computing_data_collection 'APEX2 (Bruker, 2005)'
_computing_data_reduction 'APEX2 (Bruker, 2005)'
_computing_molecular_graphics 'SHELXTL ver. 5.1 (Sheldrick, 1998)'
_computing_publication_material 'SHELXTL ver. 5.1 (Sheldrick, 1998)'
_computing_structure_refinement 'SHELXTL ver. 5.1 (Sheldrick, 1998)'
_computing_structure_solution 'SHELXTL ver. 5.1 (Sheldrick, 1998)'
_diffrn_ambient_temperature 100(2)
_diffrn_measured_fraction_theta_full 0.995
_diffrn_measured_fraction_theta_max 0.995
_diffrn_measurement_device_type 'Bruker SMART APEX2 CCD area detector'
_diffrn_measurement_method 'phi and omega scans'
_diffrn_radiation_monochromator graphite
_diffrn_radiation_source 'fine-focus sealed tube'
_diffrn_radiation_type MoK\a
_diffrn_radiation_wavelength 0.71073
_diffrn_reflns_av_R_equivalents 0.0755
_diffrn_reflns_av_sigmaI/netI 0.1144
_diffrn_reflns_limit_h_max 17
_diffrn_reflns_limit_h_min -17
_diffrn_reflns_limit_k_max 19
_diffrn_reflns_limit_k_min -19
_diffrn_reflns_limit_l_max 22
_diffrn_reflns_limit_l_min -22
_diffrn_reflns_number 32453
_diffrn_reflns_theta_full 29.23
_diffrn_reflns_theta_max 29.23
_diffrn_reflns_theta_min 1.59
_exptl_absorpt_coefficient_mu 0.719
_exptl_absorpt_correction_T_max 0.942
_exptl_absorpt_correction_T_min 0.920
_exptl_absorpt_correction_type multi-scan
_exptl_absorpt_process_details 'APEX2 (Bruker, 2005)'
_exptl_crystal_colour colorless
_exptl_crystal_density_diffrn 1.433
_exptl_crystal_density_method 'not measured'
_exptl_crystal_description prism
_exptl_crystal_F_000 1152
_exptl_crystal_size_max 0.12
_exptl_crystal_size_mid 0.11
_exptl_crystal_size_min 0.09
_refine_diff_density_max 0.707
_refine_diff_density_min -0.781
_refine_diff_density_rms 0.122
_refine_ls_extinction_method none
_refine_ls_goodness_of_fit_ref 1.005
_refine_ls_hydrogen_treatment constr
_refine_ls_matrix_type full
_refine_ls_number_parameters 622
_refine_ls_number_reflns 14061
_refine_ls_number_restraints 0
_refine_ls_restrained_S_all 1.005
_refine_ls_R_factor_all 0.0945
_refine_ls_R_factor_gt 0.0517
_refine_ls_shift/su_max 0.000
_refine_ls_shift/su_mean 0.000
_refine_ls_structure_factor_coef Fsqd
_refine_ls_weighting_details 'calc w=1/[\s^2^(Fo^2^)+(0.0100P)^2^+1.0000P] where P=(Fo^2^+2Fc^2^)/3'
_refine_ls_weighting_scheme calc
_refine_ls_wR_factor_gt 0.0749
_refine_ls_wR_factor_ref 0.0865
_reflns_number_gt 9366
_reflns_number_total 14061
_reflns_threshold_expression I>2u(I)
_cod_data_source_file om800654r_si_001.cif
_cod_data_source_block Pd
_cod_depositor_comments
;
The following automatic conversions were performed:

'_symmetry_cell_setting' value 'Triclinic' changed to 'triclinic'
according to the built-in table from CIF Core dictionary named
'cif_core.dic' version 2.4.1 from 2010-06-29.

Automatic conversion script
Id: cif_fix_values 1715 2011-07-08 13:25:40Z adriana 
;
_cod_database_code 4063507

loop_
_symmetry_equiv_pos_as_xyz
'x, y, z'
'-x, -y, -z'

loop_
_atom_site_label
_atom_site_type_symbol
_atom_site_fract_x
_atom_site_fract_y
_atom_site_fract_z
_atom_site_U_iso_or_equiv
_atom_site_adp_type
_atom_site_occupancy
_atom_site_symmetry_multiplicity
_atom_site_calc_flag
_atom_site_refinement_flags
_atom_site_disorder_assembly
_atom_site_disorder_group
Pd1 Pd 0.95236(2) 1.026202(19) 0.720853(18) 0.01049(6) Uani 1 1 d . . .
Cl1 Cl 1.00889(6) 1.18044(6) 0.70200(5) 0.01226(16) Uani 1 1 d . . .
P1 P 0.93634(7) 0.88138(6) 0.73427(6) 0.01193(18) Uani 1 1 d . . .
P2 P 0.76945(7) 1.01437(6) 0.63021(6) 0.01154(18) Uani 1 1 d . . .
O1 O 1.02214(17) 0.89671(16) 0.83218(15) 0.0140(5) Uani 1 1 d . . .
O2 O 0.97447(17) 0.79465(16) 0.66267(15) 0.0132(5) Uani 1 1 d . . .
O3 O 0.82042(17) 0.81873(16) 0.72826(15) 0.0127(5) Uani 1 1 d . . .
C1 C 1.1051(3) 1.0493(2) 0.8209(2) 0.0139(7) Uani 1 1 d . . .
C2 C 1.1143(3) 0.9860(2) 0.8680(2) 0.0119(7) Uani 1 1 d . . .
C3 C 1.2066(3) 1.0038(2) 0.9466(2) 0.0123(7) Uani 1 1 d . . .
C4 C 1.2954(3) 1.0895(2) 0.9729(2) 0.0157(7) Uani 1 1 d . . .
H4A H 1.3586 1.1057 1.0254 0.019 Uiso 1 1 calc R . .
C5 C 1.2948(3) 1.1523(2) 0.9252(2) 0.0133(7) Uani 1 1 d . . .
C6 C 1.1984(2) 1.1327(2) 0.8506(2) 0.0125(7) Uani 1 1 d . . .
H6A H 1.1958 1.1758 0.8197 0.015 Uiso 1 1 calc R . .
C7 C 1.2088(3) 0.9361(2) 1.0017(2) 0.0137(7) Uani 1 1 d . . .
C8 C 1.1114(3) 0.9374(3) 1.0380(2) 0.0236(8) Uani 1 1 d . . .
H8A H 1.1165 0.8988 1.0755 0.035 Uiso 1 1 calc R . .
H8B H 1.0414 0.9059 0.9855 0.035 Uiso 1 1 calc R . .
H8C H 1.1152 1.0082 1.0758 0.035 Uiso 1 1 calc R . .
C9 C 1.2010(3) 0.8231(2) 0.9388(2) 0.0202(8) Uani 1 1 d . . .
H9A H 1.2072 0.7833 0.9752 0.030 Uiso 1 1 calc R . .
H9B H 1.2607 0.8227 0.9146 0.030 Uiso 1 1 calc R . .
H9C H 1.1302 0.7927 0.8873 0.030 Uiso 1 1 calc R . .
C10 C 1.3178(3) 0.9782(3) 1.0877(2) 0.0206(8) Uani 1 1 d . . .
H10A H 1.3167 0.9353 1.1209 0.031 Uiso 1 1 calc R . .
H10B H 1.3242 1.0486 1.1287 0.031 Uiso 1 1 calc R . .
H10C H 1.3806 0.9771 1.0673 0.031 Uiso 1 1 calc R . .
C11 C 1.4002(3) 1.2410(3) 0.9572(2) 0.0162(7) Uani 1 1 d . . .
C12 C 1.4243(3) 1.3213(3) 1.0578(2) 0.0287(9) Uani 1 1 d . . .
H12A H 1.4333 1.2874 1.0992 0.043 Uiso 1 1 calc R . .
H12B H 1.3629 1.3517 1.0591 0.043 Uiso 1 1 calc R . .
H12C H 1.4919 1.3751 1.0782 0.043 Uiso 1 1 calc R . .
C13 C 1.4996(3) 1.1947(3) 0.9545(2) 0.0218(8) Uani 1 1 d . . .
H13A H 1.4834 1.1428 0.8918 0.033 Uiso 1 1 calc R . .
H13B H 1.5121 1.1630 0.9976 0.033 Uiso 1 1 calc R . .
H13C H 1.5655 1.2491 0.9722 0.033 Uiso 1 1 calc R . .
C14 C 1.3873(3) 1.2983(3) 0.8938(2) 0.0223(8) Uani 1 1 d . . .
H14A H 1.3706 1.2494 0.8300 0.033 Uiso 1 1 calc R . .
H14B H 1.4559 1.3510 0.9147 0.033 Uiso 1 1 calc R . .
H14C H 1.3274 1.3304 0.8971 0.033 Uiso 1 1 calc R . .
C15 C 0.8072(3) 0.6581(2) 0.5584(2) 0.0141(7) Uani 1 1 d . . .
C16 C 0.8942(3) 0.7355(2) 0.5714(2) 0.0137(7) Uani 1 1 d . . .
C17 C 0.9075(3) 0.7588(2) 0.4979(2) 0.0181(7) Uani 1 1 d . . .
H17A H 0.9701 0.8093 0.5088 0.022 Uiso 1 1 calc R . .
C18 C 0.8265(3) 0.7055(3) 0.4102(2) 0.0195(8) Uani 1 1 d . . .
H18A H 0.8348 0.7193 0.3608 0.023 Uiso 1 1 calc R . .
C19 C 0.7295(3) 0.6291(3) 0.3930(2) 0.0176(7) Uani 1 1 d . . .
C20 C 0.6409(3) 0.5807(3) 0.3046(2) 0.0227(8) Uani 1 1 d . . .
H20A H 0.6471 0.5961 0.2553 0.027 Uiso 1 1 calc R . .
C21 C 0.5464(3) 0.5120(3) 0.2909(2) 0.0247(8) Uani 1 1 d . . .
H21A H 0.4879 0.4819 0.2328 0.030 Uiso 1 1 calc R . .
C22 C 0.5364(3) 0.4859(3) 0.3636(2) 0.0210(8) Uani 1 1 d . . .
H22A H 0.4717 0.4381 0.3532 0.025 Uiso 1 1 calc R . .
C23 C 0.6214(3) 0.5304(2) 0.4498(2) 0.0170(7) Uani 1 1 d . . .
H23A H 0.6143 0.5119 0.4972 0.020 Uiso 1 1 calc R . .
C24 C 0.7203(3) 0.6046(2) 0.4677(2) 0.0157(7) Uani 1 1 d . . .
C25 C 0.8032(2) 0.6374(2) 0.6407(2) 0.0129(7) Uani 1 1 d . . .
C26 C 0.8057(2) 0.7158(2) 0.7209(2) 0.0133(7) Uani 1 1 d . . .
C27 C 0.7930(3) 0.7007(3) 0.7979(2) 0.0172(7) Uani 1 1 d . . .
H27A H 0.7920 0.7558 0.8500 0.021 Uiso 1 1 calc R . .
C28 C 0.7822(3) 0.6032(3) 0.7945(2) 0.0193(8) Uani 1 1 d . . .
H28A H 0.7704 0.5913 0.8438 0.023 Uiso 1 1 calc R . .
C29 C 0.7885(3) 0.5200(3) 0.7179(2) 0.0180(7) Uani 1 1 d . . .
C30 C 0.7900(3) 0.4218(3) 0.7186(3) 0.0220(8) Uani 1 1 d . . .
H30A H 0.7785 0.4090 0.7676 0.026 Uiso 1 1 calc R . .
C31 C 0.8079(3) 0.3456(3) 0.6488(3) 0.0254(9) Uani 1 1 d . . .
H31A H 0.8094 0.2817 0.6508 0.030 Uiso 1 1 calc R . .
C32 C 0.8241(3) 0.3634(3) 0.5736(2) 0.0216(8) Uani 1 1 d . . .
H32A H 0.8383 0.3119 0.5270 0.026 Uiso 1 1 calc R . .
C33 C 0.8189(3) 0.4562(2) 0.5688(2) 0.0186(8) Uani 1 1 d . . .
H33A H 0.8275 0.4662 0.5178 0.022 Uiso 1 1 calc R . .
C34 C 0.8006(3) 0.5371(2) 0.6404(2) 0.0142(7) Uani 1 1 d . . .
C35 C 0.6549(3) 0.8962(2) 0.5828(2) 0.0133(7) Uani 1 1 d . . .
C36 C 0.6033(3) 0.8327(2) 0.4863(2) 0.0164(7) Uani 1 1 d . . .
H36A H 0.6276 0.8498 0.4439 0.020 Uiso 1 1 calc R . .
C37 C 0.5158(3) 0.7443(3) 0.4535(2) 0.0208(8) Uani 1 1 d . . .
H37A H 0.4800 0.7035 0.3891 0.025 Uiso 1 1 calc R . .
C38 C 0.4816(3) 0.7163(3) 0.5162(3) 0.0212(8) Uani 1 1 d . . .
H38A H 0.4241 0.6559 0.4939 0.025 Uiso 1 1 calc R . .
C39 C 0.5328(3) 0.7781(3) 0.6118(3) 0.0220(8) Uani 1 1 d . . .
H39A H 0.5096 0.7591 0.6539 0.026 Uiso 1 1 calc R . .
C40 C 0.6183(3) 0.8679(2) 0.6455(2) 0.0159(7) Uani 1 1 d . . .
H40A H 0.6516 0.9098 0.7099 0.019 Uiso 1 1 calc R . .
C41 C 0.7623(3) 1.0343(2) 0.5253(2) 0.0125(7) Uani 1 1 d . . .
C42 C 0.8316(3) 0.9938(2) 0.4783(2) 0.0179(7) Uani 1 1 d . . .
H42A H 0.8858 0.9672 0.5057 0.022 Uiso 1 1 calc R . .
C43 C 0.8207(3) 0.9927(3) 0.3913(2) 0.0185(7) Uani 1 1 d . . .
H43A H 0.8660 0.9637 0.3596 0.022 Uiso 1 1 calc R . .
C44 C 0.7425(3) 1.0347(3) 0.3518(2) 0.0204(8) Uani 1 1 d . . .
H44A H 0.7351 1.0341 0.2934 0.024 Uiso 1 1 calc R . .
C45 C 0.6750(3) 1.0778(3) 0.3987(2) 0.0196(8) Uani 1 1 d . . .
H45A H 0.6233 1.1073 0.3723 0.023 Uiso 1 1 calc R . .
C46 C 0.6841(3) 1.0772(2) 0.4849(2) 0.0144(7) Uani 1 1 d . . .
H46A H 0.6379 1.1055 0.5158 0.017 Uiso 1 1 calc R . .
C47 C 0.7198(3) 1.1135(2) 0.7043(2) 0.0119(7) Uani 1 1 d . . .
C48 C 0.7966(3) 1.1936(2) 0.7895(2) 0.0147(7) Uani 1 1 d . . .
H48A H 0.8724 1.1967 0.8072 0.018 Uiso 1 1 calc R . .
C49 C 0.7598(3) 1.2682(3) 0.8474(2) 0.0190(8) Uani 1 1 d . . .
H49A H 0.8110 1.3207 0.9040 0.023 Uiso 1 1 calc R . .
C50 C 0.6480(3) 1.2653(3) 0.8218(2) 0.0207(8) Uani 1 1 d . . .
H50A H 0.6242 1.3167 0.8602 0.025 Uiso 1 1 calc R . .
C51 C 0.5708(3) 1.1854(3) 0.7386(2) 0.0214(8) Uani 1 1 d . . .
H51A H 0.4951 1.1825 0.7221 0.026 Uiso 1 1 calc R . .
C52 C 0.6060(3) 1.1100(3) 0.6801(2) 0.0182(7) Uani 1 1 d . . .
H52A H 0.5538 1.0567 0.6244 0.022 Uiso 1 1 calc R . .
Cl2 Cl 0.09780(9) 0.40402(9) 0.97353(7) 0.0440(3) Uani 1 1 d . . .
Cl3 Cl 0.25928(9) 0.55157(8) 0.91167(8) 0.0419(3) Uani 1 1 d . . .
C53 C 0.0514(3) 0.4380(3) 0.8779(3) 0.0300(9) Uani 1 1 d . . .
H53A H -0.0168 0.3855 0.8306 0.036 Uiso 1 1 calc R . .
H53B H 0.0337 0.5042 0.9004 0.036 Uiso 1 1 calc R . .
C54 C 0.1365(3) 0.4465(3) 0.8336(3) 0.0287(9) Uani 1 1 d . . .
H54A H 0.1037 0.4568 0.7777 0.034 Uiso 1 1 calc R . .
H54B H 0.1574 0.3816 0.8143 0.034 Uiso 1 1 calc R . .
Cl4 Cl 0.60212(8) 0.16633(9) 0.20510(7) 0.0391(3) Uani 1 1 d . . .
Cl5 Cl 0.89963(9) 0.42512(9) 0.34917(8) 0.0449(3) Uani 1 1 d . . .
C55 C 0.6952(12) 0.3053(12) 0.2561(11) 0.035(4) Uani 0.30 1 d P A 1
H55A H 0.7000 0.3263 0.2069 0.042 Uiso 0.30 1 calc PR A 1
H55B H 0.6691 0.3550 0.2986 0.042 Uiso 0.30 1 calc PR A 1
C56 C 0.8038(12) 0.2941(11) 0.3070(10) 0.031(3) Uani 0.30 1 d P A 1
H56A H 0.8264 0.2400 0.2652 0.037 Uiso 0.30 1 calc PR A 1
H56B H 0.8003 0.2784 0.3592 0.037 Uiso 0.30 1 calc PR A 1
C55' C 0.7437(5) 0.2433(5) 0.2794(4) 0.0291(15) Uani 0.70 1 d P A 2
H55C H 0.7585 0.2498 0.3430 0.035 Uiso 0.70 1 calc PR A 2
H55D H 0.7963 0.2104 0.2556 0.035 Uiso 0.70 1 calc PR A 2
C56' C 0.7566(5) 0.3498(5) 0.2791(5) 0.0314(16) Uani 0.70 1 d P A 2
H56C H 0.7062 0.3839 0.3053 0.038 Uiso 0.70 1 calc PR A 2
H56D H 0.7386 0.3430 0.2151 0.038 Uiso 0.70 1 calc PR A 2

loop_
_atom_site_aniso_label
_atom_site_aniso_U_11
_atom_site_aniso_U_22
_atom_site_aniso_U_33
_atom_site_aniso_U_23
_atom_site_aniso_U_13
_atom_site_aniso_U_12
Pd1 0.01040(12) 0.01004(12) 0.01031(13) 0.00477(10) 0.00236(10) 0.00238(9)
Cl1 0.0110(4) 0.0103(4) 0.0157(4) 0.0073(3) 0.0034(3) 0.0017(3)
P1 0.0125(4) 0.0108(4) 0.0114(4) 0.0048(3) 0.0031(4) 0.0022(3)
P2 0.0113(4) 0.0127(4) 0.0103(4) 0.0054(3) 0.0030(4) 0.0031(3)
O1 0.0110(11) 0.0135(12) 0.0140(12) 0.0068(10) 0.0002(10) 0.0000(9)
O2 0.0113(11) 0.0107(11) 0.0157(12) 0.0046(10) 0.0047(10) 0.0009(9)
O3 0.0140(11) 0.0111(11) 0.0142(12) 0.0060(10) 0.0060(10) 0.0034(9)
C1 0.0138(17) 0.0157(17) 0.0096(16) 0.0035(14) 0.0023(14) 0.0059(14)
C2 0.0108(16) 0.0099(16) 0.0132(17) 0.0027(13) 0.0056(14) 0.0021(13)
C3 0.0141(16) 0.0168(17) 0.0083(16) 0.0056(14) 0.0053(14) 0.0080(14)
C4 0.0100(16) 0.0210(18) 0.0106(17) 0.0048(14) -0.0008(14) 0.0029(14)
C5 0.0127(16) 0.0141(17) 0.0102(17) 0.0022(14) 0.0040(14) 0.0034(13)
C6 0.0099(16) 0.0145(17) 0.0137(17) 0.0069(14) 0.0036(14) 0.0042(13)
C7 0.0145(17) 0.0169(17) 0.0117(17) 0.0079(14) 0.0043(14) 0.0060(14)
C8 0.028(2) 0.033(2) 0.021(2) 0.0183(18) 0.0136(17) 0.0164(18)
C9 0.027(2) 0.0199(19) 0.0187(19) 0.0117(16) 0.0089(16) 0.0112(16)
C10 0.0227(19) 0.025(2) 0.0151(18) 0.0110(16) 0.0030(16) 0.0090(16)
C11 0.0119(16) 0.0190(18) 0.0132(17) 0.0044(14) 0.0023(14) 0.0027(14)
C12 0.027(2) 0.025(2) 0.021(2) -0.0002(17) 0.0092(18) -0.0048(17)
C13 0.0160(18) 0.028(2) 0.026(2) 0.0165(17) 0.0061(16) 0.0064(16)
C14 0.0173(18) 0.0209(19) 0.028(2) 0.0105(17) 0.0084(17) 0.0033(15)
C15 0.0179(17) 0.0106(16) 0.0145(17) 0.0048(14) 0.0060(15) 0.0069(13)
C16 0.0143(16) 0.0100(16) 0.0146(17) 0.0029(14) 0.0043(14) 0.0050(13)
C17 0.0231(19) 0.0133(17) 0.023(2) 0.0107(15) 0.0127(16) 0.0044(14)
C18 0.029(2) 0.0197(19) 0.0176(19) 0.0105(16) 0.0133(17) 0.0118(16)
C19 0.0226(19) 0.0159(17) 0.0147(18) 0.0059(15) 0.0068(16) 0.0085(15)
C20 0.031(2) 0.025(2) 0.0150(19) 0.0096(16) 0.0097(17) 0.0134(17)
C21 0.026(2) 0.024(2) 0.0161(19) 0.0034(16) 0.0014(17) 0.0100(17)
C22 0.0189(18) 0.0157(18) 0.023(2) 0.0050(16) 0.0040(16) 0.0070(15)
C23 0.0179(18) 0.0134(17) 0.0187(19) 0.0077(15) 0.0045(15) 0.0032(14)
C24 0.0193(18) 0.0127(17) 0.0152(18) 0.0053(14) 0.0052(15) 0.0086(14)
C25 0.0069(15) 0.0141(16) 0.0152(17) 0.0072(14) 0.0009(14) -0.0004(13)
C26 0.0082(15) 0.0145(17) 0.0163(18) 0.0085(14) 0.0010(14) 0.0018(13)
C27 0.0173(17) 0.0200(18) 0.0138(18) 0.0060(15) 0.0072(15) 0.0038(14)
C28 0.0203(18) 0.0234(19) 0.0164(18) 0.0126(16) 0.0059(15) 0.0031(15)
C29 0.0154(17) 0.0149(17) 0.024(2) 0.0129(16) 0.0023(15) 0.0020(14)
C30 0.0219(19) 0.0209(19) 0.024(2) 0.0173(17) 0.0027(16) -0.0002(15)
C31 0.025(2) 0.0145(18) 0.033(2) 0.0156(17) -0.0014(18) 0.0024(15)
C32 0.0208(19) 0.0128(17) 0.023(2) 0.0057(15) -0.0009(16) 0.0032(15)
C33 0.0178(18) 0.0152(17) 0.0201(19) 0.0085(15) 0.0032(15) 0.0016(14)
C34 0.0098(16) 0.0136(17) 0.0162(18) 0.0079(14) 0.0003(14) -0.0005(13)
C35 0.0110(16) 0.0116(16) 0.0144(17) 0.0043(14) 0.0030(14) 0.0013(13)
C36 0.0153(17) 0.0165(17) 0.0188(18) 0.0084(15) 0.0055(15) 0.0078(14)
C37 0.0174(18) 0.0148(18) 0.021(2) 0.0041(15) -0.0012(16) 0.0037(14)
C38 0.0159(18) 0.0127(17) 0.036(2) 0.0129(17) 0.0067(17) 0.0046(14)
C39 0.0202(19) 0.023(2) 0.034(2) 0.0201(18) 0.0133(17) 0.0095(16)
C40 0.0145(17) 0.0170(17) 0.0191(18) 0.0100(15) 0.0063(15) 0.0062(14)
C41 0.0107(16) 0.0125(16) 0.0094(16) 0.0020(13) 0.0011(13) 0.0012(13)
C42 0.0169(17) 0.0165(18) 0.0223(19) 0.0094(15) 0.0071(16) 0.0070(14)
C43 0.0176(18) 0.0222(19) 0.0194(19) 0.0082(16) 0.0113(16) 0.0083(15)
C44 0.027(2) 0.025(2) 0.0126(18) 0.0094(15) 0.0084(16) 0.0087(16)
C45 0.0230(19) 0.0205(19) 0.0168(19) 0.0097(16) 0.0064(16) 0.0078(15)
C46 0.0131(16) 0.0176(17) 0.0163(18) 0.0086(15) 0.0072(14) 0.0071(14)
C47 0.0159(17) 0.0124(16) 0.0112(16) 0.0070(13) 0.0067(14) 0.0058(13)
C48 0.0153(17) 0.0150(17) 0.0165(18) 0.0093(14) 0.0070(15) 0.0026(14)
C49 0.028(2) 0.0175(18) 0.0159(18) 0.0097(15) 0.0113(16) 0.0051(15)
C50 0.031(2) 0.0224(19) 0.021(2) 0.0131(16) 0.0176(17) 0.0154(16)
C51 0.0200(19) 0.031(2) 0.021(2) 0.0152(17) 0.0100(16) 0.0139(16)
C52 0.0190(18) 0.026(2) 0.0157(18) 0.0128(16) 0.0086(15) 0.0094(15)
Cl2 0.0444(7) 0.0658(8) 0.0327(6) 0.0300(6) 0.0150(5) 0.0200(6)
Cl3 0.0364(6) 0.0272(6) 0.0426(7) 0.0023(5) 0.0108(5) -0.0059(5)
C53 0.028(2) 0.036(2) 0.024(2) 0.0139(19) 0.0031(18) 0.0112(18)
C54 0.031(2) 0.023(2) 0.022(2) 0.0035(17) 0.0083(18) -0.0016(17)
Cl4 0.0331(6) 0.0505(7) 0.0273(6) 0.0172(5) 0.0083(5) -0.0030(5)
Cl5 0.0343(6) 0.0417(6) 0.0469(7) 0.0096(5) 0.0156(5) 0.0001(5)
C55 0.044(10) 0.043(10) 0.025(9) 0.013(8) 0.015(8) 0.034(8)
C56 0.052(10) 0.039(9) 0.019(8) 0.022(7) 0.021(8) 0.026(8)
C55' 0.027(3) 0.033(4) 0.027(4) 0.016(3) 0.008(3) -0.001(3)
C56' 0.023(3) 0.038(4) 0.028(4) 0.010(3) 0.005(3) 0.009(3)

loop_
_atom_type_symbol
_atom_type_description
_atom_type_scat_dispersion_real
_atom_type_scat_dispersion_imag
_atom_type_scat_source
C C 0.0033 0.0016 'International Tables Vol C Tables 4.2.6.8 and 6.1.1.4'
H H 0.0000 0.0000 'International Tables Vol C Tables 4.2.6.8 and 6.1.1.4'
O O 0.0106 0.0060 'International Tables Vol C Tables 4.2.6.8 and 6.1.1.4'
P P 0.1023 0.0942 'International Tables Vol C Tables 4.2.6.8 and 6.1.1.4'
Cl Cl 0.1484 0.1585 'International Tables Vol C Tables 4.2.6.8 and 6.1.1.4'
Pd Pd -0.9988 1.0072 'International Tables Vol C Tables 4.2.6.8 and 6.1.1.4'

loop_
_geom_angle_atom_site_label_1
_geom_angle_atom_site_label_2
_geom_angle_atom_site_label_3
_geom_angle
_geom_angle_site_symmetry_1
_geom_angle_site_symmetry_3
_geom_angle_publ_flag
C1 Pd1 P1 76.28(9) . . ?
C1 Pd1 P2 169.84(9) . . ?
P1 Pd1 P2 104.31(3) . . ?
C1 Pd1 Cl1 95.22(9) . . ?
P1 Pd1 Cl1 167.02(3) . . ?
P2 Pd1 Cl1 85.81(3) . . ?
O3 P1 O1 103.47(12) . . ?
O3 P1 O2 104.03(11) . . ?
O1 P1 O2 100.20(12) . . ?
O3 P1 Pd1 120.97(9) . . ?
O1 P1 Pd1 111.13(9) . . ?
O2 P1 Pd1 114.56(9) . . ?
C41 P2 C35 102.03(14) . . ?
C41 P2 C47 108.96(14) . . ?
C35 P2 C47 102.63(14) . . ?
C41 P2 Pd1 113.15(10) . . ?
C35 P2 Pd1 121.19(10) . . ?
C47 P2 Pd1 107.98(10) . . ?
C2 O1 P1 110.33(18) . . ?
C16 O2 P1 115.84(19) . . ?
C26 O3 P1 120.15(19) . . ?
C2 C1 C6 117.0(3) . . ?
C2 C1 Pd1 119.6(2) . . ?
C6 C1 Pd1 123.1(2) . . ?
C1 C2 C3 124.9(3) . . ?
C1 C2 O1 116.4(3) . . ?
C3 C2 O1 118.7(3) . . ?
C4 C3 C2 114.4(3) . . ?
C4 C3 C7 122.6(3) . . ?
C2 C3 C7 122.9(3) . . ?
C3 C4 C5 123.7(3) . . ?
C3 C4 H4A 118.2 . . ?
C5 C4 H4A 118.2 . . ?
C6 C5 C4 118.5(3) . . ?
C6 C5 C11 122.4(3) . . ?
C4 C5 C11 119.1(3) . . ?
C5 C6 C1 121.2(3) . . ?
C5 C6 H6A 119.4 . . ?
C1 C6 H6A 119.4 . . ?
C10 C7 C9 107.8(3) . . ?
C10 C7 C8 107.3(3) . . ?
C9 C7 C8 109.6(3) . . ?
C10 C7 C3 111.1(3) . . ?
C9 C7 C3 110.6(3) . . ?
C8 C7 C3 110.3(3) . . ?
C7 C8 H8A 109.5 . . ?
C7 C8 H8B 109.5 . . ?
H8A C8 H8B 109.5 . . ?
C7 C8 H8C 109.5 . . ?
H8A C8 H8C 109.5 . . ?
H8B C8 H8C 109.5 . . ?
C7 C9 H9A 109.5 . . ?
C7 C9 H9B 109.5 . . ?
H9A C9 H9B 109.5 . . ?
C7 C9 H9C 109.5 . . ?
H9A C9 H9C 109.5 . . ?
H9B C9 H9C 109.5 . . ?
C7 C10 H10A 109.5 . . ?
C7 C10 H10B 109.5 . . ?
H10A C10 H10B 109.5 . . ?
C7 C10 H10C 109.5 . . ?
H10A C10 H10C 109.5 . . ?
H10B C10 H10C 109.5 . . ?
C5 C11 C13 108.8(3) . . ?
C5 C11 C14 112.2(3) . . ?
C13 C11 C14 108.6(3) . . ?
C5 C11 C12 109.9(3) . . ?
C13 C11 C12 109.6(3) . . ?
C14 C11 C12 107.7(3) . . ?
C11 C12 H12A 109.5 . . ?
C11 C12 H12B 109.5 . . ?
H12A C12 H12B 109.5 . . ?
C11 C12 H12C 109.5 . . ?
H12A C12 H12C 109.5 . . ?
H12B C12 H12C 109.5 . . ?
C11 C13 H13A 109.5 . . ?
C11 C13 H13B 109.5 . . ?
H13A C13 H13B 109.5 . . ?
C11 C13 H13C 109.5 . . ?
H13A C13 H13C 109.5 . . ?
H13B C13 H13C 109.5 . . ?
C11 C14 H14A 109.5 . . ?
C11 C14 H14B 109.5 . . ?
H14A C14 H14B 109.5 . . ?
C11 C14 H14C 109.5 . . ?
H14A C14 H14C 109.5 . . ?
H14B C14 H14C 109.5 . . ?
C16 C15 C24 118.3(3) . . ?
C16 C15 C25 119.0(3) . . ?
C24 C15 C25 122.6(3) . . ?
C15 C16 O2 118.4(3) . . ?
C15 C16 C17 123.3(3) . . ?
O2 C16 C17 118.3(3) . . ?
C18 C17 C16 118.4(3) . . ?
C18 C17 H17A 120.8 . . ?
C16 C17 H17A 120.8 . . ?
C17 C18 C19 121.3(3) . . ?
C17 C18 H18A 119.4 . . ?
C19 C18 H18A 119.4 . . ?
C20 C19 C24 119.6(3) . . ?
C20 C19 C18 121.4(3) . . ?
C24 C19 C18 119.0(3) . . ?
C21 C20 C19 120.5(3) . . ?
C21 C20 H20A 119.7 . . ?
C19 C20 H20A 119.7 . . ?
C20 C21 C22 120.6(3) . . ?
C20 C21 H21A 119.7 . . ?
C22 C21 H21A 119.7 . . ?
C23 C22 C21 120.3(3) . . ?
C23 C22 H22A 119.9 . . ?
C21 C22 H22A 119.9 . . ?
C22 C23 C24 120.8(3) . . ?
C22 C23 H23A 119.6 . . ?
C24 C23 H23A 119.6 . . ?
C19 C24 C23 118.1(3) . . ?
C19 C24 C15 119.4(3) . . ?
C23 C24 C15 122.5(3) . . ?
C26 C25 C34 117.6(3) . . ?
C26 C25 C15 120.4(3) . . ?
C34 C25 C15 122.0(3) . . ?
C25 C26 C27 123.7(3) . . ?
C25 C26 O3 119.6(3) . . ?
C27 C26 O3 116.7(3) . . ?
C28 C27 C26 118.4(3) . . ?
C28 C27 H27A 120.8 . . ?
C26 C27 H27A 120.8 . . ?
C27 C28 C29 121.4(3) . . ?
C27 C28 H28A 119.3 . . ?
C29 C28 H28A 119.3 . . ?
C30 C29 C34 119.0(3) . . ?
C30 C29 C28 121.7(3) . . ?
C34 C29 C28 119.2(3) . . ?
C31 C30 C29 121.2(3) . . ?
C31 C30 H30A 119.4 . . ?
C29 C30 H30A 119.4 . . ?
C30 C31 C32 120.0(3) . . ?
C30 C31 H31A 120.0 . . ?
C32 C31 H31A 120.0 . . ?
C33 C32 C31 120.3(3) . . ?
C33 C32 H32A 119.8 . . ?
C31 C32 H32A 119.8 . . ?
C32 C33 C34 121.0(3) . . ?
C32 C33 H33A 119.5 . . ?
C34 C33 H33A 119.5 . . ?
C29 C34 C33 118.4(3) . . ?
C29 C34 C25 119.3(3) . . ?
C33 C34 C25 122.1(3) . . ?
C36 C35 C40 119.0(3) . . ?
C36 C35 P2 122.2(2) . . ?
C40 C35 P2 118.8(2) . . ?
C37 C36 C35 120.2(3) . . ?
C37 C36 H36A 119.9 . . ?
C35 C36 H36A 119.9 . . ?
C38 C37 C36 120.3(3) . . ?
C38 C37 H37A 119.8 . . ?
C36 C37 H37A 119.8 . . ?
C39 C38 C37 120.0(3) . . ?
C39 C38 H38A 120.0 . . ?
C37 C38 H38A 120.0 . . ?
C38 C39 C40 120.3(3) . . ?
C38 C39 H39A 119.8 . . ?
C40 C39 H39A 119.8 . . ?
C39 C40 C35 120.2(3) . . ?
C39 C40 H40A 119.9 . . ?
C35 C40 H40A 119.9 . . ?
C42 C41 C46 118.8(3) . . ?
C42 C41 P2 117.0(2) . . ?
C46 C41 P2 123.8(2) . . ?
C43 C42 C41 120.8(3) . . ?
C43 C42 H42A 119.6 . . ?
C41 C42 H42A 119.6 . . ?
C42 C43 C44 119.7(3) . . ?
C42 C43 H43A 120.2 . . ?
C44 C43 H43A 120.2 . . ?
C43 C44 C45 120.3(3) . . ?
C43 C44 H44A 119.9 . . ?
C45 C44 H44A 119.9 . . ?
C44 C45 C46 120.2(3) . . ?
C44 C45 H45A 119.9 . . ?
C46 C45 H45A 119.9 . . ?
C45 C46 C41 120.2(3) . . ?
C45 C46 H46A 119.9 . . ?
C41 C46 H46A 119.9 . . ?
C48 C47 C52 118.7(3) . . ?
C48 C47 P2 119.5(2) . . ?
C52 C47 P2 121.7(2) . . ?
C49 C48 C47 120.1(3) . . ?
C49 C48 H48A 119.9 . . ?
C47 C48 H48A 119.9 . . ?
C50 C49 C48 120.6(3) . . ?
C50 C49 H49A 119.7 . . ?
C48 C49 H49A 119.7 . . ?
C49 C50 C51 119.9(3) . . ?
C49 C50 H50A 120.1 . . ?
C51 C50 H50A 120.1 . . ?
C52 C51 C50 120.3(3) . . ?
C52 C51 H51A 119.8 . . ?
C50 C51 H51A 119.8 . . ?
C51 C52 C47 120.3(3) . . ?
C51 C52 H52A 119.8 . . ?
C47 C52 H52A 119.8 . . ?
C54 C53 Cl2 112.8(3) . . ?
C54 C53 H53A 109.0 . . ?
Cl2 C53 H53A 109.0 . . ?
C54 C53 H53B 109.0 . . ?
Cl2 C53 H53B 109.0 . . ?
H53A C53 H53B 107.8 . . ?
C53 C54 Cl3 112.3(3) . . ?
C53 C54 H54A 109.1 . . ?
Cl3 C54 H54A 109.1 . . ?
C53 C54 H54B 109.1 . . ?
Cl3 C54 H54B 109.1 . . ?
H54A C54 H54B 107.9 . . ?
C56 C55 Cl4 100.6(11) . . ?
C56 C55 H55A 111.6 . . ?
Cl4 C55 H55A 111.6 . . ?
C56 C55 H55B 111.6 . . ?
Cl4 C55 H55B 111.6 . . ?
H55A C55 H55B 109.4 . . ?
C55 C56 Cl5 101.9(11) . . ?
C55 C56 H56A 111.4 . . ?
Cl5 C56 H56A 111.4 . . ?
C55 C56 H56B 111.4 . . ?
Cl5 C56 H56B 111.4 . . ?
H56A C56 H56B 109.3 . . ?
C56' C55' Cl4 107.5(4) . . ?
C56' C55' H55C 110.2 . . ?
Cl4 C55' H55C 110.2 . . ?
C56' C55' H55D 110.2 . . ?
Cl4 C55' H55D 110.2 . . ?
H55C C55' H55D 108.5 . . ?
C55' C56' Cl5 107.6(5) . . ?
C55' C56' H56C 110.2 . . ?
Cl5 C56' H56C 110.2 . . ?
C55' C56' H56D 110.2 . . ?
Cl5 C56' H56D 110.2 . . ?
H56C C56' H56D 108.5 . . ?

loop_
_geom_bond_atom_site_label_1
_geom_bond_atom_site_label_2
_geom_bond_distance
_geom_bond_site_symmetry_2
_geom_bond_publ_flag
Pd1 C1 2.072(3) . ?
Pd1 P1 2.1517(9) . ?
Pd1 P2 2.3567(9) . ?
Pd1 Cl1 2.3813(8) . ?
P1 O3 1.588(2) . ?
P1 O1 1.588(2) . ?
P1 O2 1.609(2) . ?
P2 C41 1.820(3) . ?
P2 C35 1.825(3) . ?
P2 C47 1.825(3) . ?
O1 C2 1.421(3) . ?
O2 C16 1.406(4) . ?
O3 C26 1.414(3) . ?
C1 C2 1.387(4) . ?
C1 C6 1.395(4) . ?
C2 C3 1.398(4) . ?
C3 C4 1.392(4) . ?
C3 C7 1.544(4) . ?
C4 C5 1.391(4) . ?
C4 H4A 0.9300 . ?
C5 C6 1.384(4) . ?
C5 C11 1.535(4) . ?
C6 H6A 0.9300 . ?
C7 C10 1.533(4) . ?
C7 C9 1.537(4) . ?
C7 C8 1.535(4) . ?
C8 H8A 0.9600 . ?
C8 H8B 0.9600 . ?
C8 H8C 0.9600 . ?
C9 H9A 0.9600 . ?
C9 H9B 0.9600 . ?
C9 H9C 0.9600 . ?
C10 H10A 0.9600 . ?
C10 H10B 0.9600 . ?
C10 H10C 0.9600 . ?
C11 C13 1.532(4) . ?
C11 C14 1.531(4) . ?
C11 C12 1.534(4) . ?
C12 H12A 0.9600 . ?
C12 H12B 0.9600 . ?
C12 H12C 0.9600 . ?
C13 H13A 0.9600 . ?
C13 H13B 0.9600 . ?
C13 H13C 0.9600 . ?
C14 H14A 0.9600 . ?
C14 H14B 0.9600 . ?
C14 H14C 0.9600 . ?
C15 C16 1.368(4) . ?
C15 C24 1.428(4) . ?
C15 C25 1.494(4) . ?
C16 C17 1.408(4) . ?
C17 C18 1.365(4) . ?
C17 H17A 0.9300 . ?
C18 C19 1.424(4) . ?
C18 H18A 0.9300 . ?
C19 C20 1.411(5) . ?
C19 C24 1.420(4) . ?
C20 C21 1.359(5) . ?
C20 H20A 0.9300 . ?
C21 C22 1.403(5) . ?
C21 H21A 0.9300 . ?
C22 C23 1.368(4) . ?
C22 H22A 0.9300 . ?
C23 C24 1.420(4) . ?
C23 H23A 0.9300 . ?
C25 C26 1.367(4) . ?
C25 C34 1.430(4) . ?
C26 C27 1.403(4) . ?
C27 C28 1.361(4) . ?
C27 H27A 0.9300 . ?
C28 C29 1.410(5) . ?
C28 H28A 0.9300 . ?
C29 C30 1.414(4) . ?
C29 C34 1.421(4) . ?
C30 C31 1.362(5) . ?
C30 H30A 0.9300 . ?
C31 C32 1.407(5) . ?
C31 H31A 0.9300 . ?
C32 C33 1.369(4) . ?
C32 H32A 0.9300 . ?
C33 C34 1.417(4) . ?
C33 H33A 0.9300 . ?
C35 C36 1.395(4) . ?
C35 C40 1.400(4) . ?
C36 C37 1.385(4) . ?
C36 H36A 0.9300 . ?
C37 C38 1.381(5) . ?
C37 H37A 0.9300 . ?
C38 C39 1.381(5) . ?
C38 H38A 0.9300 . ?
C39 C40 1.382(4) . ?
C39 H39A 0.9300 . ?
C40 H40A 0.9300 . ?
C41 C42 1.391(4) . ?
C41 C46 1.393(4) . ?
C42 C43 1.385(4) . ?
C42 H42A 0.9300 . ?
C43 C44 1.377(4) . ?
C43 H43A 0.9300 . ?
C44 C45 1.383(4) . ?
C44 H44A 0.9300 . ?
C45 C46 1.385(4) . ?
C45 H45A 0.9300 . ?
C46 H46A 0.9300 . ?
C47 C48 1.403(4) . ?
C47 C52 1.400(4) . ?
C48 C49 1.386(4) . ?
C48 H48A 0.9300 . ?
C49 C50 1.376(4) . ?
C49 H49A 0.9300 . ?
C50 C51 1.388(5) . ?
C50 H50A 0.9300 . ?
C51 C52 1.384(4) . ?
C51 H51A 0.9300 . ?
C52 H52A 0.9300 . ?
Cl2 C53 1.778(4) . ?
Cl3 C54 1.783(4) . ?
C53 C54 1.490(5) . ?
C53 H53A 0.9700 . ?
C53 H53B 0.9700 . ?
C54 H54A 0.9700 . ?
C54 H54B 0.9700 . ?
Cl4 C55' 1.798(6) . ?
Cl4 C55 1.907(16) . ?
Cl5 C56' 1.797(6) . ?
Cl5 C56 1.853(15) . ?
C55 C56 1.482(19) . ?
C55 H55A 0.9700 . ?
C55 H55B 0.9700 . ?
C56 H56A 0.9700 . ?
C56 H56B 0.9700 . ?
C55' C56' 1.512(9) . ?
C55' H55C 0.9700 . ?
C55' H55D 0.9700 . ?
C56' H56C 0.9700 . ?
C56' H56D 0.9700 . ?

loop_
_geom_torsion_atom_site_label_1
_geom_torsion_atom_site_label_2
_geom_torsion_atom_site_label_3
_geom_torsion_atom_site_label_4
_geom_torsion
_geom_torsion_site_symmetry_1
_geom_torsion_site_symmetry_2
_geom_torsion_site_symmetry_3
_geom_torsion_site_symmetry_4
_geom_torsion_publ_flag
C1 Pd1 P1 O3 143.33(13) . . . . ?
P2 Pd1 P1 O3 -26.21(10) . . . . ?
Cl1 Pd1 P1 O3 -166.62(14) . . . . ?
C1 Pd1 P1 O1 21.79(13) . . . . ?
P2 Pd1 P1 O1 -147.75(9) . . . . ?
Cl1 Pd1 P1 O1 71.84(18) . . . . ?
C1 Pd1 P1 O2 -90.86(13) . . . . ?
P2 Pd1 P1 O2 99.60(9) . . . . ?
Cl1 Pd1 P1 O2 -40.82(19) . . . . ?
C1 Pd1 P2 C41 142.7(5) . . . . ?
P1 Pd1 P2 C41 -125.22(11) . . . . ?
Cl1 Pd1 P2 C41 46.53(11) . . . . ?
C1 Pd1 P2 C35 -95.7(5) . . . . ?
P1 Pd1 P2 C35 -3.62(13) . . . . ?
Cl1 Pd1 P2 C35 168.13(13) . . . . ?
C1 Pd1 P2 C47 22.1(5) . . . . ?
P1 Pd1 P2 C47 114.10(11) . . . . ?
Cl1 Pd1 P2 C47 -74.15(11) . . . . ?
O3 P1 O1 C2 -154.62(18) . . . . ?
O2 P1 O1 C2 98.14(19) . . . . ?
Pd1 P1 O1 C2 -23.3(2) . . . . ?
O3 P1 O2 C16 51.9(2) . . . . ?
O1 P1 O2 C16 158.7(2) . . . . ?
Pd1 P1 O2 C16 -82.3(2) . . . . ?
O1 P1 O3 C26 -65.8(2) . . . . ?
O2 P1 O3 C26 38.6(2) . . . . ?
Pd1 P1 O3 C26 169.08(18) . . . . ?
P1 Pd1 C1 C2 -19.1(2) . . . . ?
P2 Pd1 C1 C2 75.5(6) . . . . ?
Cl1 Pd1 C1 C2 170.9(2) . . . . ?
P1 Pd1 C1 C6 167.3(3) . . . . ?
P2 Pd1 C1 C6 -98.2(6) . . . . ?
Cl1 Pd1 C1 C6 -2.8(3) . . . . ?
C6 C1 C2 C3 4.7(5) . . . . ?
Pd1 C1 C2 C3 -169.3(2) . . . . ?
C6 C1 C2 O1 -175.1(3) . . . . ?
Pd1 C1 C2 O1 10.8(4) . . . . ?
P1 O1 C2 C1 9.0(3) . . . . ?
P1 O1 C2 C3 -170.9(2) . . . . ?
C1 C2 C3 C4 -3.5(5) . . . . ?
O1 C2 C3 C4 176.3(3) . . . . ?
C1 C2 C3 C7 174.8(3) . . . . ?
O1 C2 C3 C7 -5.4(4) . . . . ?
C2 C3 C4 C5 -0.9(5) . . . . ?
C7 C3 C4 C5 -179.2(3) . . . . ?
C3 C4 C5 C6 3.9(5) . . . . ?
C3 C4 C5 C11 -176.4(3) . . . . ?
C4 C5 C6 C1 -2.6(5) . . . . ?
C11 C5 C6 C1 177.7(3) . . . . ?
C2 C1 C6 C5 -1.4(5) . . . . ?
Pd1 C1 C6 C5 172.4(2) . . . . ?
C4 C3 C7 C10 1.6(4) . . . . ?
C2 C3 C7 C10 -176.5(3) . . . . ?
C4 C3 C7 C9 -118.1(3) . . . . ?
C2 C3 C7 C9 63.8(4) . . . . ?
C4 C3 C7 C8 120.5(3) . . . . ?
C2 C3 C7 C8 -57.7(4) . . . . ?
C6 C5 C11 C13 -123.6(3) . . . . ?
C4 C5 C11 C13 56.7(4) . . . . ?
C6 C5 C11 C14 -3.4(4) . . . . ?
C4 C5 C11 C14 176.9(3) . . . . ?
C6 C5 C11 C12 116.4(3) . . . . ?
C4 C5 C11 C12 -63.2(4) . . . . ?
C24 C15 C16 O2 174.3(3) . . . . ?
C25 C15 C16 O2 -2.1(4) . . . . ?
C24 C15 C16 C17 -5.8(5) . . . . ?
C25 C15 C16 C17 177.8(3) . . . . ?
P1 O2 C16 C15 -76.1(3) . . . . ?
P1 O2 C16 C17 104.0(3) . . . . ?
C15 C16 C17 C18 3.7(5) . . . . ?
O2 C16 C17 C18 -176.4(3) . . . . ?
C16 C17 C18 C19 1.0(5) . . . . ?
C17 C18 C19 C20 174.2(3) . . . . ?
C17 C18 C19 C24 -3.2(5) . . . . ?
C24 C19 C20 C21 0.7(5) . . . . ?
C18 C19 C20 C21 -176.6(3) . . . . ?
C19 C20 C21 C22 -1.5(5) . . . . ?
C20 C21 C22 C23 0.7(5) . . . . ?
C21 C22 C23 C24 0.9(5) . . . . ?
C20 C19 C24 C23 0.8(5) . . . . ?
C18 C19 C24 C23 178.2(3) . . . . ?
C20 C19 C24 C15 -176.4(3) . . . . ?
C18 C19 C24 C15 1.0(5) . . . . ?
C22 C23 C24 C19 -1.6(5) . . . . ?
C22 C23 C24 C15 175.5(3) . . . . ?
C16 C15 C24 C19 3.3(5) . . . . ?
C25 C15 C24 C19 179.6(3) . . . . ?
C16 C15 C24 C23 -173.7(3) . . . . ?
C25 C15 C24 C23 2.5(5) . . . . ?
C16 C15 C25 C26 55.7(4) . . . . ?
C24 C15 C25 C26 -120.6(3) . . . . ?
C16 C15 C25 C34 -122.2(3) . . . . ?
C24 C15 C25 C34 61.6(4) . . . . ?
C34 C25 C26 C27 -7.5(5) . . . . ?
C15 C25 C26 C27 174.6(3) . . . . ?
C34 C25 C26 O3 173.3(3) . . . . ?
C15 C25 C26 O3 -4.7(4) . . . . ?
P1 O3 C26 C25 -67.6(3) . . . . ?
P1 O3 C26 C27 113.1(3) . . . . ?
C25 C26 C27 C28 2.8(5) . . . . ?
O3 C26 C27 C28 -178.0(3) . . . . ?
C26 C27 C28 C29 2.9(5) . . . . ?
C27 C28 C29 C30 172.8(3) . . . . ?
C27 C28 C29 C34 -3.3(5) . . . . ?
C34 C29 C30 C31 3.1(5) . . . . ?
C28 C29 C30 C31 -173.1(3) . . . . ?
C29 C30 C31 C32 -0.7(5) . . . . ?
C30 C31 C32 C33 -1.8(5) . . . . ?
C31 C32 C33 C34 1.9(5) . . . . ?
C30 C29 C34 C33 -2.9(5) . . . . ?
C28 C29 C34 C33 173.3(3) . . . . ?
C30 C29 C34 C25 -177.8(3) . . . . ?
C28 C29 C34 C25 -1.6(5) . . . . ?
C32 C33 C34 C29 0.5(5) . . . . ?
C32 C33 C34 C25 175.2(3) . . . . ?
C26 C25 C34 C29 6.7(4) . . . . ?
C15 C25 C34 C29 -175.4(3) . . . . ?
C26 C25 C34 C33 -168.0(3) . . . . ?
C15 C25 C34 C33 9.9(5) . . . . ?
C41 P2 C35 C36 13.9(3) . . . . ?
C47 P2 C35 C36 126.8(3) . . . . ?
Pd1 P2 C35 C36 -112.9(2) . . . . ?
C41 P2 C35 C40 -166.6(3) . . . . ?
C47 P2 C35 C40 -53.8(3) . . . . ?
Pd1 P2 C35 C40 66.6(3) . . . . ?
C40 C35 C36 C37 1.2(5) . . . . ?
P2 C35 C36 C37 -179.4(2) . . . . ?
C35 C36 C37 C38 -2.2(5) . . . . ?
C36 C37 C38 C39 1.6(5) . . . . ?
C37 C38 C39 C40 0.0(5) . . . . ?
C38 C39 C40 C35 -1.0(5) . . . . ?
C36 C35 C40 C39 0.4(5) . . . . ?
P2 C35 C40 C39 -179.1(2) . . . . ?
C35 P2 C41 C42 -94.6(3) . . . . ?
C47 P2 C41 C42 157.4(2) . . . . ?
Pd1 P2 C41 C42 37.2(3) . . . . ?
C35 P2 C41 C46 78.3(3) . . . . ?
C47 P2 C41 C46 -29.8(3) . . . . ?
Pd1 P2 C41 C46 -149.9(2) . . . . ?
C46 C41 C42 C43 -2.2(5) . . . . ?
P2 C41 C42 C43 171.1(3) . . . . ?
C41 C42 C43 C44 1.8(5) . . . . ?
C42 C43 C44 C45 0.0(5) . . . . ?
C43 C44 C45 C46 -1.2(5) . . . . ?
C44 C45 C46 C41 0.8(5) . . . . ?
C42 C41 C46 C45 0.9(5) . . . . ?
P2 C41 C46 C45 -171.9(2) . . . . ?
C41 P2 C47 C48 -109.0(3) . . . . ?
C35 P2 C47 C48 143.4(2) . . . . ?
Pd1 P2 C47 C48 14.3(3) . . . . ?
C41 P2 C47 C52 73.2(3) . . . . ?
C35 P2 C47 C52 -34.4(3) . . . . ?
Pd1 P2 C47 C52 -163.5(2) . . . . ?
C52 C47 C48 C49 -0.8(5) . . . . ?
P2 C47 C48 C49 -178.7(2) . . . . ?
C47 C48 C49 C50 -0.6(5) . . . . ?
C48 C49 C50 C51 1.7(5) . . . . ?
C49 C50 C51 C52 -1.5(5) . . . . ?
C50 C51 C52 C47 0.1(5) . . . . ?
C48 C47 C52 C51 1.1(5) . . . . ?
P2 C47 C52 C51 178.9(2) . . . . ?
Cl2 C53 C54 Cl3 -65.6(3) . . . . ?
C55' Cl4 C55 C56 2.5(7) . . . . ?
Cl4 C55 C56 Cl5 175.3(7) . . . . ?
C56' Cl5 C56 C55 -3.6(9) . . . . ?
C55 Cl4 C55' C56' -5.6(9) . . . . ?
Cl4 C55' C56' Cl5 -177.6(3) . . . . ?
C56 Cl5 C56' C55' 0.3(8) . . . . ?
